data_4340366
loop_
_publ_author_name
'Monti, Filippo'
'Baschieri, Andrea'
'Gualandi, Isacco'
'Serrano-P\'erez, Juan J'
'Junquera-Hern\'andez, Jos\'e M'
'Tonelli, Domenica'
'Mazzanti, Andrea'
'Muzzioli, Sara'
'Stagni, Stefano'
'Roldan-Carmona, Cristina'
'Perteg\'as, Antonio'
'Bolink, Henk J.'
'Ort\'i, Enrique'
'Sambri, Letizia'
'Armaroli, Nicola'

_publ_contact_author
;
Prof. Dr. Andrea Mazzanti
University of Bologna
Department of Industrial Chemistry "Toso Montanari"
Viale Risorgimento 4
40136 Bologna
Italy
;
_publ_section_title
;
 Iridium(III) Complexes with Phenyl-tetrazoles as Cyclometalating Ligands.
;
_journal_issue 14
_journal_name_full 'Inorganic chemistry'
_journal_page_first 7709
_journal_page_last 7721
_journal_paper_doi 10.1021/ic500999k
_journal_volume 53
_journal_year 2014
_chemical_formula_sum 'C22 H23 B F4 Ir N11'
_chemical_formula_weight 720.52
_chemical_name_common 'compound P'
_chemical_name_systematic
; 
 ? 
;
_space_group_IT_number 14
_symmetry_cell_setting monoclinic
_symmetry_space_group_name_Hall '-P 2ybc'
_symmetry_space_group_name_H-M 'P 1 21/c 1'
_atom_sites_solution_hydrogens geom
_atom_sites_solution_primary direct
_atom_sites_solution_secondary difmap
_audit_creation_date 08/25/2013
_audit_creation_method SHELXL-97
_audit_update_record 06/05/2014
_cell_angle_alpha 90.00
_cell_angle_beta 92.570(11)
_cell_angle_gamma 90.00
_cell_formula_units_Z 4
_cell_length_a 14.135(14)
_cell_length_b 14.686(14)
_cell_length_c 13.512(13)
_cell_measurement_temperature 296(2)
_cell_volume 2802(5)
_computing_structure_refinement 'SHELXL-97 (Sheldrick, 2008)'
_computing_structure_solution 'SHELXS-97 (Sheldrick, 2008)'
_diffrn_ambient_temperature 296(2)
_diffrn_measured_fraction_theta_full 0.999
_diffrn_measured_fraction_theta_max 0.999
_diffrn_radiation_monochromator graphite
_diffrn_radiation_source 'fine-focus sealed tube'
_diffrn_radiation_type MoK\a
_diffrn_radiation_wavelength 0.71073
_diffrn_reflns_av_R_equivalents 0.0911
_diffrn_reflns_av_sigmaI/netI 0.0688
_diffrn_reflns_limit_h_max 17
_diffrn_reflns_limit_h_min -17
_diffrn_reflns_limit_k_max 18
_diffrn_reflns_limit_k_min -18
_diffrn_reflns_limit_l_max 16
_diffrn_reflns_limit_l_min -16
_diffrn_reflns_number 25069
_diffrn_reflns_theta_full 25.00
_diffrn_reflns_theta_max 26.00
_diffrn_reflns_theta_min 1.44
_exptl_absorpt_coefficient_mu 4.824
_exptl_absorpt_correction_T_max 0.5315
_exptl_absorpt_correction_T_min 0.3255
_exptl_absorpt_correction_type empirical
_exptl_absorpt_process_details 'Bruker SADABS'
_exptl_crystal_colour 'sligthly yellow'
_exptl_crystal_density_diffrn 1.708
_exptl_crystal_density_method 'not measured'
_exptl_crystal_description plates
_exptl_crystal_F_000 1400
_exptl_crystal_size_max 0.30
_exptl_crystal_size_mid 0.25
_exptl_crystal_size_min 0.15
_refine_diff_density_max 3.299
_refine_diff_density_min -1.602
_refine_diff_density_rms 0.233
_refine_ls_extinction_method none
_refine_ls_goodness_of_fit_ref 1.055
_refine_ls_hydrogen_treatment mixed
_refine_ls_matrix_type full
_refine_ls_number_parameters 339
_refine_ls_number_reflns 5514
_refine_ls_number_restraints 1
_refine_ls_restrained_S_all 1.055
_refine_ls_R_factor_all 0.0963
_refine_ls_R_factor_gt 0.0731
_refine_ls_shift/su_max 0.000
_refine_ls_shift/su_mean 0.000
_refine_ls_structure_factor_coef Fsqd
_refine_ls_weighting_details 'calc w=1/[\s^2^(Fo^2^)+(0.1237P)^2^+19.7641P] where P=(Fo^2^+2Fc^2^)/3'
_refine_ls_weighting_scheme calc
_refine_ls_wR_factor_gt 0.2021
_refine_ls_wR_factor_ref 0.2272
_reflns_number_gt 4035
_reflns_number_total 5514
_reflns_threshold_expression >2sigma(I)
_cod_data_source_file ic500999k_si_004.cif
_cod_data_source_block iridio
_cod_depositor_comments 'Adding full bibliography for 4340366--4340368.cif.'
_cod_original_sg_symbol_H-M 'P 21/c'
_cod_database_code 4340366

loop_
_symmetry_equiv_pos_as_xyz
'x, y, z'
'-x, y+1/2, -z+1/2'
'-x, -y, -z'
'x, -y-1/2, z-1/2'

loop_
_atom_site_label
_atom_site_type_symbol
_atom_site_fract_x
_atom_site_fract_y
_atom_site_fract_z
_atom_site_U_iso_or_equiv
_atom_site_adp_type
_atom_site_occupancy
_atom_site_symmetry_multiplicity
_atom_site_calc_flag
_atom_site_refinement_flags
_atom_site_disorder_assembly
_atom_site_disorder_group
Ir1 Ir 0.76664(3) 0.11886(3) 0.59148(4) 0.0514(2) Uani 1 1 d . A 4
N1 N 0.8603(8) 0.1162(6) 0.4809(8) 0.055(3) Uani 1 1 d . A 4
N2 N 0.8517(9) 0.1163(7) 0.3799(10) 0.061(3) Uani 1 1 d . A 4
N3 N 0.9395(8) 0.1223(7) 0.3522(9) 0.060(3) Uani 1 1 d . A 4
N4 N 1.0041(8) 0.1237(7) 0.4303(10) 0.063(3) Uani 1 1 d . A 4
N5 N 0.6866(8) 0.1414(8) 0.7096(8) 0.059(3) Uani 1 1 d . A 4
N6 N 0.6462(9) 0.0915(10) 0.7806(10) 0.072(3) Uani 1 1 d . A 4
N7 N 0.6038(9) 0.1477(11) 0.8307(10) 0.077(3) Uani 1 1 d . A 4
N8 N 0.6158(9) 0.2374(9) 0.8105(8) 0.074(3) Uani 1 1 d . A 4
C1 C 0.9524(8) 0.1198(7) 0.5087(10) 0.052(3) Uani 1 1 d . A 4
C2 C 0.9738(9) 0.1212(8) 0.6155(11) 0.056(3) Uani 1 1 d . A 4
C3 C 1.0652(10) 0.1219(9) 0.6588(12) 0.065(4) Uani 1 1 d . A 4
H3 H 1.1179 0.1213 0.6200 0.079 Uiso 1 1 calc R A 4
C4 C 1.0754(12) 0.1237(9) 0.7621(13) 0.073(4) Uani 1 1 d . A 4
H4 H 1.1358 0.1241 0.7926 0.087 Uiso 1 1 calc R A 4
C5 C 0.9966(12) 0.1249(9) 0.8200(13) 0.076(4) Uani 1 1 d . A 4
H5 H 1.0041 0.1255 0.8887 0.091 Uiso 1 1 calc R A 4
C6 C 0.9062(11) 0.1252(9) 0.7741(12) 0.067(4) Uani 1 1 d . A 4
H6 H 0.8539 0.1273 0.8134 0.080 Uiso 1 1 calc R A 4
C7 C 0.8916(10) 0.1226(7) 0.6739(10) 0.055(3) Uani 1 1 d . A 4
C8 C 0.6679(9) 0.2307(9) 0.7304(11) 0.065(3) Uani 1 1 d . A 4
C9 C 0.7075(9) 0.2970(8) 0.6680(8) 0.053(3) Uani 1 1 d . A 4
C10 C 0.7614(8) 0.2573(9) 0.5891(8) 0.053(3) Uani 1 1 d . A 4
C11 C 0.8029(11) 0.3189(10) 0.5255(12) 0.072(4) Uani 1 1 d . A 4
H11 H 0.8386 0.2963 0.4748 0.087 Uiso 1 1 calc R A 4
C12 C 0.7934(13) 0.4113(12) 0.5344(15) 0.085(5) Uani 1 1 d . A 4
H12 H 0.8225 0.4499 0.4905 0.102 Uiso 1 1 calc R A 4
C13 C 0.7389(14) 0.4484(12) 0.6111(16) 0.094(6) Uani 1 1 d . A 4
H13 H 0.7314 0.5110 0.6177 0.113 Uiso 1 1 calc R A 4
C14 C 0.6979(11) 0.3889(8) 0.6749(9) 0.060(3) Uani 1 1 d . A 4
H14 H 0.6620 0.4125 0.7249 0.072 Uiso 1 1 calc R A 4
C15 C 0.9647(12) 0.1244(9) 0.2517(12) 0.071(4) Uani 1 1 d . A 4
H15A H 1.0003 0.0707 0.2372 0.107 Uiso 1 1 calc R A 4
H15B H 1.0025 0.1774 0.2405 0.107 Uiso 1 1 calc R A 4
H15C H 0.9084 0.1264 0.2093 0.107 Uiso 1 1 calc R A 4
C16 C 0.5513(14) 0.1209(14) 0.9201(15) 0.100(7) Uani 1 1 d . A 4
H16A H 0.5391 0.0566 0.9184 0.151 Uiso 1 1 calc R A 4
H16B H 0.4923 0.1533 0.9203 0.151 Uiso 1 1 calc R A 4
H16C H 0.5887 0.1357 0.9790 0.151 Uiso 1 1 calc R A 4
N9 N 0.6421(7) 0.1112(7) 0.5001(9) 0.056(3) Uani 1 1 d . A 4
N10 N 0.7664(7) -0.0252(9) 0.5965(8) 0.059(3) Uani 1 1 d . A 4
C17 C 0.5725(10) 0.1055(9) 0.4522(12) 0.065(3) Uani 1 1 d . A 4
C18 C 0.4821(12) 0.0971(14) 0.3977(16) 0.097(6) Uani 1 1 d . A 4
H18A H 0.4797 0.0401 0.3629 0.146 Uiso 1 1 calc R A 4
H18B H 0.4749 0.1462 0.3511 0.146 Uiso 1 1 calc R A 4
H18C H 0.4318 0.0994 0.4431 0.146 Uiso 1 1 calc R A 4
C19 C 0.7690(9) -0.1011(12) 0.5972(12) 0.068(4) Uani 1 1 d . A 4
C20 C 0.7703(11) -0.2020(13) 0.5980(16) 0.099(6) Uani 1 1 d . A 4
H20A H 0.7746 -0.2241 0.5314 0.149 Uiso 1 1 calc R A 4
H20B H 0.7132 -0.2243 0.6252 0.149 Uiso 1 1 calc R A 4
H20C H 0.8240 -0.2229 0.6377 0.149 Uiso 1 1 calc R A 4
B1 B 0.379(2) 0.146(2) 0.691(3) 0.116(9) Uani 1 1 d . B 4
F1 F 0.294(3) 0.142(3) 0.654(4) 0.206(18) Uiso 0.60(5) 1 d P C 1
F2 F 0.443(2) 0.188(3) 0.620(3) 0.172(15) Uiso 0.60(5) 1 d P C 1
F3 F 0.420(2) 0.070(2) 0.712(2) 0.166(15) Uiso 0.60(5) 1 d P C 1
F4 F 0.394(2) 0.221(2) 0.750(2) 0.156(12) Uiso 0.60(5) 1 d P C 1
F1B F 0.405(9) 0.264(11) 0.641(10) 0.42(7) Uiso 0.40(5) 1 d P C 2
F2B F 0.321(5) 0.150(4) 0.598(5) 0.19(2) Uiso 0.40(5) 1 d P C 2
F3B F 0.460(5) 0.119(4) 0.654(5) 0.20(3) Uiso 0.40(5) 1 d P C 2
F4B F 0.349(4) 0.176(4) 0.772(5) 0.19(2) Uiso 0.40(5) 1 d P C 2
C100 C 0.801(3) 0.632(2) 0.396(4) 0.192(17) Uiso 1 1 d D . .
C101 C 0.683(5) 0.617(3) 0.384(5) 0.29(3) Uiso 1 1 d . . .
H10A H 0.6648 0.5694 0.4279 0.436 Uiso 1 1 calc R . .
H10B H 0.6662 0.6001 0.3168 0.436 Uiso 1 1 calc R . .
H10C H 0.6520 0.6725 0.4001 0.436 Uiso 1 1 calc R . .
N100 N 0.879(3) 0.640(3) 0.429(4) 0.245(19) Uiso 1 1 d D . .

loop_
_atom_site_aniso_label
_atom_site_aniso_U_11
_atom_site_aniso_U_22
_atom_site_aniso_U_33
_atom_site_aniso_U_23
_atom_site_aniso_U_13
_atom_site_aniso_U_12
Ir1 0.0393(3) 0.0617(4) 0.0533(3) 0.0016(2) 0.00371(19) 0.00159(18)
N1 0.048(6) 0.063(6) 0.055(6) -0.010(4) 0.005(5) 0.001(4)
N2 0.056(7) 0.062(7) 0.065(7) -0.004(5) 0.002(5) -0.005(4)
N3 0.044(6) 0.078(7) 0.059(7) -0.006(5) 0.019(5) -0.002(4)
N4 0.042(6) 0.072(7) 0.076(8) -0.003(5) 0.011(5) 0.002(4)
N5 0.051(6) 0.078(7) 0.050(6) 0.010(5) 0.007(5) 0.007(5)
N6 0.057(7) 0.087(8) 0.072(8) 0.024(7) 0.012(6) 0.012(6)
N7 0.061(7) 0.111(10) 0.060(7) 0.018(7) 0.010(6) 0.006(7)
N8 0.078(8) 0.093(9) 0.052(6) -0.006(6) 0.010(5) 0.016(6)
C1 0.039(6) 0.053(7) 0.063(8) -0.004(5) 0.004(5) 0.000(4)
C2 0.042(6) 0.065(8) 0.063(8) 0.003(5) 0.003(5) 0.001(5)
C3 0.045(7) 0.076(9) 0.075(9) -0.003(6) -0.006(6) 0.002(6)
C4 0.066(9) 0.074(10) 0.076(10) 0.002(7) -0.021(8) 0.007(6)
C5 0.075(10) 0.081(10) 0.069(10) -0.005(7) -0.020(8) 0.003(7)
C6 0.061(8) 0.072(9) 0.068(9) 0.000(6) -0.007(7) 0.003(6)
C7 0.055(7) 0.054(7) 0.056(7) -0.002(5) -0.007(6) 0.003(5)
C8 0.045(7) 0.073(9) 0.078(9) -0.005(7) 0.010(6) 0.012(6)
C9 0.059(7) 0.055(7) 0.045(6) -0.012(5) -0.009(5) 0.006(5)
C10 0.043(6) 0.066(7) 0.050(6) 0.006(5) -0.002(5) 0.004(5)
C11 0.076(10) 0.067(9) 0.075(9) -0.001(7) 0.010(7) -0.005(7)
C12 0.087(12) 0.066(9) 0.102(13) 0.001(9) 0.011(10) -0.006(8)
C13 0.103(13) 0.059(9) 0.117(15) -0.004(9) -0.031(11) 0.001(9)
C14 0.084(10) 0.059(8) 0.035(6) -0.011(5) -0.001(6) 0.010(6)
C15 0.058(9) 0.093(11) 0.062(9) -0.010(7) 0.009(6) -0.004(6)
C16 0.078(12) 0.156(19) 0.070(11) 0.028(10) 0.035(9) 0.011(10)
N9 0.034(5) 0.069(7) 0.065(7) 0.004(5) 0.000(5) -0.001(4)
N10 0.046(6) 0.067(8) 0.064(7) -0.009(5) 0.007(5) -0.003(5)
C17 0.054(8) 0.068(8) 0.073(9) 0.014(7) 0.007(7) -0.005(6)
C18 0.058(10) 0.126(14) 0.105(14) 0.017(11) -0.015(9) -0.019(9)
C19 0.039(7) 0.078(10) 0.089(11) 0.002(8) 0.009(7) 0.003(6)
C20 0.075(12) 0.075(11) 0.149(19) 0.009(10) 0.021(12) 0.010(8)
B1 0.080(16) 0.14(2) 0.13(2) -0.036(19) -0.013(15) 0.022(15)

loop_
_atom_type_symbol
_atom_type_description
_atom_type_scat_dispersion_real
_atom_type_scat_dispersion_imag
_atom_type_scat_source
C C 0.0033 0.0016 'International Tables Vol C Tables 4.2.6.8 and 6.1.1.4'
H H 0.0000 0.0000 'International Tables Vol C Tables 4.2.6.8 and 6.1.1.4'
B B 0.0013 0.0007 'International Tables Vol C Tables 4.2.6.8 and 6.1.1.4'
N N 0.0061 0.0033 'International Tables Vol C Tables 4.2.6.8 and 6.1.1.4'
F F 0.0171 0.0103 'International Tables Vol C Tables 4.2.6.8 and 6.1.1.4'
Ir Ir -1.4442 7.9887 'International Tables Vol C Tables 4.2.6.8 and 6.1.1.4'

loop_
_geom_angle_atom_site_label_1
_geom_angle_atom_site_label_2
_geom_angle_atom_site_label_3
_geom_angle
N5 Ir1 C10 80.1(5)
N5 Ir1 N1 169.8(4)
C10 Ir1 N1 91.8(4)
N5 Ir1 C7 93.8(5)
C10 Ir1 C7 90.7(4)
N1 Ir1 C7 80.0(5)
N5 Ir1 N9 89.3(4)
C10 Ir1 N9 90.9(4)
N1 Ir1 N9 97.1(4)
C7 Ir1 N9 176.7(5)
N5 Ir1 N10 97.8(4)
C10 Ir1 N10 177.6(4)
N1 Ir1 N10 90.4(4)
C7 Ir1 N10 90.7(4)
N9 Ir1 N10 87.9(4)
C1 N1 N2 108.8(11)
C1 N1 Ir1 116.6(9)
N2 N1 Ir1 134.5(9)
N3 N2 N1 104.0(11)
N2 N3 N4 112.9(11)
N2 N3 C15 123.7(13)
N4 N3 C15 123.4(12)
C1 N4 N3 104.1(10)
N6 N5 C8 106.3(11)
N6 N5 Ir1 137.6(10)
C8 N5 Ir1 116.0(9)
N7 N6 N5 104.9(13)
N6 N7 N8 118.0(13)
N6 N7 C16 122.3(15)
N8 N7 C16 119.2(14)
C8 N8 N7 99.7(11)
N4 C1 N1 110.1(12)
N4 C1 C2 134.1(12)
N1 C1 C2 115.7(11)
C3 C2 C7 121.8(14)
C3 C2 C1 124.2(12)
C7 C2 C1 114.0(11)
C2 C3 C4 118.2(14)
C2 C3 H3 120.9
C4 C3 H3 120.9
C5 C4 C3 120.9(14)
C5 C4 H4 119.6
C3 C4 H4 119.6
C4 C5 C6 119.4(16)
C4 C5 H5 120.3
C6 C5 H5 120.3
C7 C6 C5 122.5(16)
C7 C6 H6 118.7
C5 C6 H6 118.7
C6 C7 C2 117.2(13)
C6 C7 Ir1 129.1(11)
C2 C7 Ir1 113.6(10)
N8 C8 N5 110.8(13)
N8 C8 C9 132.4(13)
N5 C8 C9 116.8(11)
C14 C9 C8 126.7(12)
C14 C9 C10 120.3(12)
C8 C9 C10 113.1(10)
C11 C10 C9 116.0(13)
C11 C10 Ir1 130.0(10)
C9 C10 Ir1 114.1(8)
C12 C11 C10 122.9(14)
C12 C11 H11 118.6
C10 C11 H11 118.6
C11 C12 C13 120.1(16)
C11 C12 H12 120.0
C13 C12 H12 120.0
C14 C13 C12 118.0(15)
C14 C13 H13 121.0
C12 C13 H13 121.0
C9 C14 C13 122.8(14)
C9 C14 H14 118.6
C13 C14 H14 118.6
C17 N9 Ir1 177.9(11)
C19 N10 Ir1 177.6(11)
N9 C17 C18 176.4(17)
N10 C19 C20 178.9(15)
N100 C100 C101 163(6)
C100 C101 H10A 109.5
C100 C101 H10B 109.5
H10A C101 H10B 109.5
C100 C101 H10C 109.5
H10A C101 H10C 109.5
H10B C101 H10C 109.5

loop_
_geom_bond_atom_site_label_1
_geom_bond_atom_site_label_2
_geom_bond_distance
Ir1 N5 2.024(11)
Ir1 C10 2.034(14)
Ir1 N1 2.041(11)
Ir1 C7 2.046(13)
Ir1 N9 2.108(11)
Ir1 N10 2.117(13)
N1 C1 1.339(16)
N1 N2 1.365(17)
N2 N3 1.314(16)
N3 N4 1.365(18)
N3 C15 1.420(19)
N4 C1 1.316(18)
N5 N6 1.354(16)
N5 C8 1.370(17)
N6 N7 1.239(19)
N7 N8 1.357(19)
N7 C16 1.499(19)
N8 C8 1.340(17)
C1 C2 1.461(19)
C2 C3 1.395(19)
C2 C7 1.434(19)
C3 C4 1.40(2)
C3 H3 0.9300
C4 C5 1.39(3)
C4 H4 0.9300
C5 C6 1.40(2)
C5 H5 0.9300
C6 C7 1.36(2)
C6 H6 0.9300
C8 C9 1.420(18)
C9 C14 1.360(16)
C9 C10 1.460(16)
C10 C11 1.396(19)
C11 C12 1.37(2)
C11 H11 0.9300
C12 C13 1.43(3)
C12 H12 0.9300
C13 C14 1.37(2)
C13 H13 0.9300
C14 H14 0.9300
C15 H15A 0.9600
C15 H15B 0.9600
C15 H15C 0.9600
C16 H16A 0.9600
C16 H16B 0.9600
C16 H16C 0.9600
N9 C17 1.155(19)
N10 C19 1.12(2)
C17 C18 1.45(2)
C18 H18A 0.9600
C18 H18B 0.9600
C18 H18C 0.9600
C19 C20 1.48(3)
C20 H20A 0.9600
C20 H20B 0.9600
C20 H20C 0.9600
C100 N100 1.177(19)
C100 C101 1.68(7)
C101 H10A 0.9600
C101 H10B 0.9600
C101 H10C 0.9600

loop_
_geom_torsion_atom_site_label_1
_geom_torsion_atom_site_label_2
_geom_torsion_atom_site_label_3
_geom_torsion_atom_site_label_4
_geom_torsion
N5 Ir1 N1 C1 52(3)
C10 Ir1 N1 C1 89.0(8)
C7 Ir1 N1 C1 -1.3(8)
N9 Ir1 N1 C1 -179.9(8)
N10 Ir1 N1 C1 -91.9(8)
N5 Ir1 N1 N2 -124(2)
C10 Ir1 N1 N2 -86.7(10)
C7 Ir1 N1 N2 -177.1(11)
N9 Ir1 N1 N2 4.4(11)
N10 Ir1 N1 N2 92.3(10)
C1 N1 N2 N3 -1.5(12)
Ir1 N1 N2 N3 174.5(8)
N1 N2 N3 N4 1.5(12)
N1 N2 N3 C15 179.8(11)
N2 N3 N4 C1 -0.9(13)
C15 N3 N4 C1 -179.3(11)
C10 Ir1 N5 N6 -176.7(14)
N1 Ir1 N5 N6 -139(2)
C7 Ir1 N5 N6 -86.7(14)
N9 Ir1 N5 N6 92.3(14)
N10 Ir1 N5 N6 4.5(14)
C10 Ir1 N5 C8 0.2(10)
N1 Ir1 N5 C8 38(3)
C7 Ir1 N5 C8 90.2(10)
N9 Ir1 N5 C8 -90.8(10)
N10 Ir1 N5 C8 -178.6(9)
C8 N5 N6 N7 4.4(15)
Ir1 N5 N6 N7 -178.5(11)
N5 N6 N7 N8 -6.5(18)
N5 N6 N7 C16 -178.1(15)
N6 N7 N8 C8 5.6(17)
C16 N7 N8 C8 177.4(14)
N3 N4 C1 N1 -0.1(12)
N3 N4 C1 C2 -178.0(12)
N2 N1 C1 N4 1.0(13)
Ir1 N1 C1 N4 -175.8(7)
N2 N1 C1 C2 179.3(9)
Ir1 N1 C1 C2 2.6(12)
N4 C1 C2 C3 -4(2)
N1 C1 C2 C3 177.9(11)
N4 C1 C2 C7 175.2(12)
N1 C1 C2 C7 -2.7(14)
C7 C2 C3 C4 0.3(18)
C1 C2 C3 C4 179.7(12)
C2 C3 C4 C5 -0.2(19)
C3 C4 C5 C6 -1(2)
C4 C5 C6 C7 1(2)
C5 C6 C7 C2 -1.1(19)
C5 C6 C7 Ir1 178.1(10)
C3 C2 C7 C6 0.4(17)
C1 C2 C7 C6 -179.1(10)
C3 C2 C7 Ir1 -179.0(9)
C1 C2 C7 Ir1 1.5(12)
N5 Ir1 C7 C6 8.7(12)
C10 Ir1 C7 C6 88.8(11)
N1 Ir1 C7 C6 -179.5(12)
N9 Ir1 C7 C6 -153(7)
N10 Ir1 C7 C6 -89.2(11)
N5 Ir1 C7 C2 -172.0(8)
C10 Ir1 C7 C2 -91.9(9)
N1 Ir1 C7 C2 -0.2(8)
N9 Ir1 C7 C2 26(8)
N10 Ir1 C7 C2 90.1(8)
N7 N8 C8 N5 -2.2(15)
N7 N8 C8 C9 -180.0(15)
N6 N5 C8 N8 -1.2(15)
Ir1 N5 C8 N8 -179.1(9)
N6 N5 C8 C9 177.0(12)
Ir1 N5 C8 C9 -0.8(15)
N8 C8 C9 C14 -3(2)
N5 C8 C9 C14 179.8(13)
N8 C8 C9 C10 178.9(14)
N5 C8 C9 C10 1.2(16)
C14 C9 C10 C11 1.7(17)
C8 C9 C10 C11 -179.5(12)
C14 C9 C10 Ir1 -179.7(10)
C8 C9 C10 Ir1 -1.0(13)
N5 Ir1 C10 C11 178.8(13)
N1 Ir1 C10 C11 5.0(13)
C7 Ir1 C10 C11 85.0(13)
N9 Ir1 C10 C11 -92.1(12)
N10 Ir1 C10 C11 -151(10)
N5 Ir1 C10 C9 0.4(8)
N1 Ir1 C10 C9 -173.3(8)
C7 Ir1 C10 C9 -93.3(9)
N9 Ir1 C10 C9 89.6(8)
N10 Ir1 C10 C9 31(11)
C9 C10 C11 C12 -1(2)
Ir1 C10 C11 C12 -179.2(12)
C10 C11 C12 C13 0(2)
C11 C12 C13 C14 1(3)
C8 C9 C14 C13 180.0(14)
C10 C9 C14 C13 -1(2)
C12 C13 C14 C9 0(2)
N5 Ir1 N9 C17 -43(33)
C10 Ir1 N9 C17 -123(33)
N1 Ir1 N9 C17 145(33)
C7 Ir1 N9 C17 119(33)
N10 Ir1 N9 C17 55(33)
N5 Ir1 N10 C19 -161(30)
C10 Ir1 N10 C19 169(26)
N1 Ir1 N10 C19 13(30)
C7 Ir1 N10 C19 -67(30)
N9 Ir1 N10 C19 110(30)
Ir1 N9 C17 C18 23(53)
Ir1 N10 C19 C20 -139(75)
